data_7238709
loop_
_publ_author_name
'Christensen, Mikkel Andreas'
'Jennum, Karsten'
'Abrahamsen, Peter B&#x00E6;ch'
'Pia, Eduardo Antonio Della'
'Lincke, Kasper'
'Broman, S\/oren Lindb&#x00E6;k'
'Nygaard, David Bo'
'Bond, Andrew D.'
'Nielsen, Mogens Br\/ondsted'

_publ_section_title
;
 Highly fluorescent benzofuran derivatives of the GFP chromophore
;
_journal_issue 22
_journal_name_full 'RSC Advances'
_journal_page_first 8243
_journal_paper_doi 10.1039/c2ra21380j
_journal_volume 2
_journal_year 2012
_chemical_formula_moiety 'C13 H10 I N O4'
_chemical_formula_sum 'C13 H10 I N O4'
_chemical_formula_weight 371.12
_space_group_IT_number 2
_space_group_name_Hall '-P 1'
_space_group_name_H-M_alt 'P -1'
_symmetry_cell_setting triclinic
_symmetry_space_group_name_Hall '-P 1'
_symmetry_space_group_name_H-M 'P -1'
_atom_sites_solution_hydrogens geom
_atom_sites_solution_primary direct
_atom_sites_solution_secondary difmap
_audit_creation_method SHELXL-97
_cell_angle_alpha 85.2820(10)
_cell_angle_beta 81.1580(10)
_cell_angle_gamma 72.4990(10)
_cell_formula_units_Z 2
_cell_length_a 7.6448(2)
_cell_length_b 7.9573(2)
_cell_length_c 11.2132(2)
_cell_measurement_reflns_used 5369
_cell_measurement_temperature 150(2)
_cell_measurement_theta_max 28.35
_cell_measurement_theta_min 2.82
_cell_volume 642.35(3)
_computing_cell_refinement 'SAINT v.7.68a (Bruker, 2010)'
_computing_data_collection 'APEX2 v2010.1-2 (Bruker, 2010)'
_computing_data_reduction SAINT
_computing_molecular_graphics SHELXTL
_computing_publication_material SHELXTL
_computing_structure_refinement SHELXTL
_computing_structure_solution 'SHELXTL v.6.12 (Sheldrick, 2008)'
_diffrn_ambient_temperature 150(2)
_diffrn_measured_fraction_theta_full 0.971
_diffrn_measured_fraction_theta_max 0.927
_diffrn_measurement_device_type 'Bruker Nonius X8APEX-II CCD'
_diffrn_measurement_method '\w and \f scans'
_diffrn_radiation_monochromator graphite
_diffrn_radiation_source 'fine-focus sealed tube'
_diffrn_radiation_type MoK\a
_diffrn_radiation_wavelength 0.71073
_diffrn_reflns_av_R_equivalents 0.0189
_diffrn_reflns_av_sigmaI/netI 0.0233
_diffrn_reflns_limit_h_max 9
_diffrn_reflns_limit_h_min -10
_diffrn_reflns_limit_k_max 9
_diffrn_reflns_limit_k_min -10
_diffrn_reflns_limit_l_max 13
_diffrn_reflns_limit_l_min -14
_diffrn_reflns_number 6830
_diffrn_reflns_theta_full 25.00
_diffrn_reflns_theta_max 28.35
_diffrn_reflns_theta_min 3.51
_diffrn_standards_number 0
_exptl_absorpt_coefficient_mu 2.502
_exptl_absorpt_correction_T_max 0.885
_exptl_absorpt_correction_T_min 0.537
_exptl_absorpt_correction_type multi-scan
_exptl_absorpt_process_details 'SADABS (Sheldrick, 2008)'
_exptl_crystal_colour yellow
_exptl_crystal_density_diffrn 1.919
_exptl_crystal_density_method 'not measured'
_exptl_crystal_description plate
_exptl_crystal_F_000 360
_exptl_crystal_size_max 0.20
_exptl_crystal_size_mid 0.10
_exptl_crystal_size_min 0.05
_refine_diff_density_max 1.523
_refine_diff_density_min -0.328
_refine_diff_density_rms 0.077
_refine_ls_extinction_method none
_refine_ls_goodness_of_fit_ref 1.057
_refine_ls_hydrogen_treatment constr
_refine_ls_matrix_type full
_refine_ls_number_parameters 174
_refine_ls_number_reflns 2973
_refine_ls_number_restraints 0
_refine_ls_restrained_S_all 1.057
_refine_ls_R_factor_all 0.0223
_refine_ls_R_factor_gt 0.0207
_refine_ls_shift/su_max 0.001
_refine_ls_shift/su_mean 0.000
_refine_ls_structure_factor_coef Fsqd
_refine_ls_weighting_details 'calc w=1/[\s^2^(Fo^2^)+(0.0258P)^2^+0.4828P] where P=(Fo^2^+2Fc^2^)/3'
_refine_ls_weighting_scheme calc
_refine_ls_wR_factor_gt 0.0516
_refine_ls_wR_factor_ref 0.0526
_reflns_number_gt 2821
_reflns_number_total 2973
_reflns_threshold_expression I>2\s(I)
_cod_data_source_file c2ra21380j.txt
_cod_data_source_block mb1124
_cod_database_code 7238709

loop_
_symmetry_equiv_pos_as_xyz
'x, y, z'
'-x, -y, -z'

loop_
_atom_site_label
_atom_site_type_symbol
_atom_site_fract_x
_atom_site_fract_y
_atom_site_fract_z
_atom_site_U_iso_or_equiv
_atom_site_adp_type
_atom_site_occupancy
_atom_site_symmetry_multiplicity
_atom_site_calc_flag
_atom_site_refinement_flags
I1 I -0.009096(17) 0.587529(18) 0.668744(12) 0.02513(6) Uani 1 1 d .
O1 O 0.6689(2) -0.0323(2) 0.19395(14) 0.0246(3) Uani 1 1 d .
O2 O 0.9305(2) -0.0730(2) 0.27812(16) 0.0324(4) Uani 1 1 d .
O3 O 0.2761(2) 0.63427(19) 0.82670(13) 0.0218(3) Uani 1 1 d .
O4 O 0.2945(4) 0.4357(3) 0.98166(18) 0.0575(7) Uani 1 1 d .
N1 N 0.4522(2) 0.1378(2) 0.33118(16) 0.0197(3) Uani 1 1 d .
C1 C 0.3684(3) 0.3438(3) 0.57217(18) 0.0179(4) Uani 1 1 d .
H1A H 0.3028 0.3150 0.5153 0.021 Uiso 1 1 calc R
C2 C 0.2748(3) 0.4620(3) 0.66154(18) 0.0183(4) Uani 1 1 d .
C3 C 0.3713(3) 0.5041(3) 0.74461(18) 0.0188(4) Uani 1 1 d .
C4 C 0.5591(3) 0.4295(3) 0.74061(19) 0.0217(4) Uani 1 1 d .
H4A H 0.6236 0.4586 0.7981 0.026 Uiso 1 1 calc R
C5 C 0.6537(3) 0.3111(3) 0.65169(19) 0.0212(4) Uani 1 1 d .
H5A H 0.7836 0.2591 0.6486 0.025 Uiso 1 1 calc R
C6 C 0.5602(3) 0.2673(2) 0.56649(18) 0.0182(4) Uani 1 1 d .
C7 C 0.6717(3) 0.1496(3) 0.47216(19) 0.0197(4) Uani 1 1 d .
H7A H 0.7983 0.1003 0.4825 0.024 Uiso 1 1 calc R
C8 C 0.6247(3) 0.0996(3) 0.37331(19) 0.0190(4) Uani 1 1 d .
C9 C 0.7665(3) -0.0106(3) 0.2837(2) 0.0231(4) Uani 1 1 d .
C10 C 0.4853(3) 0.0584(3) 0.23109(19) 0.0208(4) Uani 1 1 d .
C11 C 0.3544(3) 0.0496(3) 0.1497(2) 0.0276(5) Uani 1 1 d .
H11A H 0.2309 0.0671 0.1958 0.041 Uiso 1 1 calc R
H11B H 0.3955 -0.0661 0.1134 0.041 Uiso 1 1 calc R
H11C H 0.3497 0.1420 0.0858 0.041 Uiso 1 1 calc R
C12 C 0.2366(3) 0.5838(3) 0.9447(2) 0.0273(5) Uani 1 1 d .
C13 C 0.1139(4) 0.7378(3) 1.0138(2) 0.0344(6) Uani 1 1 d .
H13A H 0.1240 0.7146 1.1001 0.052 Uiso 1 1 calc R
H13B H -0.0146 0.7568 1.0008 0.052 Uiso 1 1 calc R
H13C H 0.1518 0.8433 0.9860 0.052 Uiso 1 1 calc R

loop_
_atom_site_aniso_label
_atom_site_aniso_U_11
_atom_site_aniso_U_22
_atom_site_aniso_U_33
_atom_site_aniso_U_23
_atom_site_aniso_U_13
_atom_site_aniso_U_12
I1 0.01552(8) 0.03123(9) 0.02702(9) -0.00989(6) 0.00023(5) -0.00363(5)
O1 0.0242(8) 0.0231(7) 0.0222(8) -0.0060(6) 0.0016(6) -0.0015(6)
O2 0.0204(8) 0.0350(9) 0.0349(9) -0.0100(7) 0.0006(7) 0.0024(6)
O3 0.0287(8) 0.0189(7) 0.0157(7) -0.0031(5) -0.0016(6) -0.0040(6)
O4 0.0925(18) 0.0317(10) 0.0285(10) 0.0067(8) 0.0129(11) -0.0007(11)
N1 0.0196(8) 0.0172(8) 0.0206(9) -0.0008(7) 0.0005(6) -0.0045(6)
C1 0.0190(9) 0.0185(9) 0.0170(9) -0.0021(7) -0.0022(7) -0.0064(7)
C2 0.0177(9) 0.0180(9) 0.0181(9) 0.0005(7) -0.0010(7) -0.0045(7)
C3 0.0244(10) 0.0164(9) 0.0155(9) -0.0004(7) -0.0006(7) -0.0066(7)
C4 0.0243(10) 0.0208(10) 0.0214(10) -0.0004(8) -0.0078(8) -0.0064(8)
C5 0.0192(10) 0.0205(10) 0.0232(10) 0.0017(8) -0.0045(8) -0.0045(7)
C6 0.0212(10) 0.0146(9) 0.0188(9) 0.0007(7) -0.0006(7) -0.0064(7)
C7 0.0170(9) 0.0169(9) 0.0230(10) 0.0001(8) 0.0000(7) -0.0029(7)
C8 0.0186(9) 0.0147(9) 0.0208(10) -0.0001(7) 0.0022(7) -0.0033(7)
C9 0.0240(10) 0.0206(10) 0.0218(10) -0.0030(8) 0.0006(8) -0.0037(8)
C10 0.0211(10) 0.0168(9) 0.0222(10) 0.0007(8) 0.0017(7) -0.0045(7)
C11 0.0301(12) 0.0278(11) 0.0245(11) -0.0047(9) -0.0043(9) -0.0067(9)
C12 0.0333(12) 0.0293(12) 0.0183(10) -0.0015(9) -0.0004(8) -0.0091(9)
C13 0.0417(14) 0.0355(13) 0.0219(11) -0.0082(10) 0.0014(10) -0.0058(10)

loop_
_atom_type_symbol
_atom_type_description
_atom_type_scat_dispersion_real
_atom_type_scat_dispersion_imag
_atom_type_scat_source
C C 0.0033 0.0016 'International Tables Vol C Tables 4.2.6.8 and 6.1.1.4'
H H 0.0000 0.0000 'International Tables Vol C Tables 4.2.6.8 and 6.1.1.4'
N N 0.0061 0.0033 'International Tables Vol C Tables 4.2.6.8 and 6.1.1.4'
O O 0.0106 0.0060 'International Tables Vol C Tables 4.2.6.8 and 6.1.1.4'
I I -0.4742 1.8119 'International Tables Vol C Tables 4.2.6.8 and 6.1.1.4'

loop_
_geom_angle_atom_site_label_1
_geom_angle_atom_site_label_2
_geom_angle_atom_site_label_3
_geom_angle
C10 O1 C9 105.57(16)
C12 O3 C3 118.40(16)
C10 N1 C8 105.48(17)
C2 C1 C6 119.60(19)
C2 C1 H1A 120.2
C6 C1 H1A 120.2
C1 C2 C3 120.04(18)
C1 C2 I1 120.87(15)
C3 C2 I1 119.03(14)
C4 C3 C2 121.04(19)
C4 C3 O3 120.19(19)
C2 C3 O3 118.59(18)
C3 C4 C5 119.3(2)
C3 C4 H4A 120.3
C5 C4 H4A 120.3
C4 C5 C6 120.83(19)
C4 C5 H5A 119.6
C6 C5 H5A 119.6
C5 C6 C1 119.19(18)
C5 C6 C7 117.23(18)
C1 C6 C7 123.51(19)
C8 C7 C6 130.5(2)
C8 C7 H7A 114.7
C6 C7 H7A 114.7
C7 C8 N1 131.09(19)
C7 C8 C9 120.96(19)
N1 C8 C9 107.92(18)
O2 C9 O1 122.15(19)
O2 C9 C8 133.0(2)
O1 C9 C8 104.85(17)
N1 C10 O1 116.17(19)
N1 C10 C11 128.88(19)
O1 C10 C11 114.95(18)
C10 C11 H11A 109.5
C10 C11 H11B 109.5
H11A C11 H11B 109.5
C10 C11 H11C 109.5
H11A C11 H11C 109.5
H11B C11 H11C 109.5
O4 C12 O3 122.3(2)
O4 C12 C13 127.6(2)
O3 C12 C13 110.07(19)
C12 C13 H13A 109.5
C12 C13 H13B 109.5
H13A C13 H13B 109.5
C12 C13 H13C 109.5
H13A C13 H13C 109.5
H13B C13 H13C 109.5

loop_
_geom_bond_atom_site_label_1
_geom_bond_atom_site_label_2
_geom_bond_distance
I1 C2 2.090(2)
O1 C10 1.387(2)
O1 C9 1.392(3)
O2 C9 1.195(3)
O3 C12 1.366(3)
O3 C3 1.396(2)
O4 C12 1.191(3)
N1 C10 1.287(3)
N1 C8 1.407(3)
C1 C2 1.390(3)
C1 C6 1.402(3)
C1 H1A 0.9500
C2 C3 1.391(3)
C3 C4 1.374(3)
C4 C5 1.388(3)
C4 H4A 0.9500
C5 C6 1.400(3)
C5 H5A 0.9500
C6 C7 1.459(3)
C7 C8 1.341(3)
C7 H7A 0.9500
C8 C9 1.481(3)
C10 C11 1.474(3)
C11 H11A 0.9800
C11 H11B 0.9800
C11 H11C 0.9800
C12 C13 1.492(3)
C13 H13A 0.9800
C13 H13B 0.9800
C13 H13C 0.9800

loop_
_geom_torsion_atom_site_label_1
_geom_torsion_atom_site_label_2
_geom_torsion_atom_site_label_3
_geom_torsion_atom_site_label_4
_geom_torsion
C6 C1 C2 C3 0.1(3)
C6 C1 C2 I1 177.30(14)
C1 C2 C3 C4 -0.5(3)
I1 C2 C3 C4 -177.70(15)
C1 C2 C3 O3 174.62(17)
I1 C2 C3 O3 -2.6(2)
C12 O3 C3 C4 -77.6(3)
C12 O3 C3 C2 107.3(2)
C2 C3 C4 C5 0.4(3)
O3 C3 C4 C5 -174.61(18)
C3 C4 C5 C6 0.0(3)
C4 C5 C6 C1 -0.4(3)
C4 C5 C6 C7 176.65(19)
C2 C1 C6 C5 0.3(3)
C2 C1 C6 C7 -176.52(18)
C5 C6 C7 C8 -172.5(2)
C1 C6 C7 C8 4.4(3)
C6 C7 C8 N1 -3.2(4)
C6 C7 C8 C9 174.6(2)
C10 N1 C8 C7 179.1(2)
C10 N1 C8 C9 1.1(2)
C10 O1 C9 O2 -179.6(2)
C10 O1 C9 C8 -0.3(2)
C7 C8 C9 O2 0.5(4)
N1 C8 C9 O2 178.7(2)
C7 C8 C9 O1 -178.72(18)
N1 C8 C9 O1 -0.5(2)
C8 N1 C10 O1 -1.4(2)
C8 N1 C10 C11 178.3(2)
C9 O1 C10 N1 1.2(2)
C9 O1 C10 C11 -178.63(18)
C3 O3 C12 O4 6.9(4)
C3 O3 C12 C13 -172.5(2)
